data_7043137
loop_
_publ_author_name
'Arnedo-S\'anchez, Leticia'
'Nonappa, Nonappa'
'Bhowmik, Sandip'
'Hietala, Sami'
'Puttreddy, Rakesh'
'Lahtinen, Manu'
'De Cola, Luisa'
'Rissanen, Kari'

_publ_section_title
;
 Rapid self-healing and anion selectivity in metallosupramolecular gels
 assisted by fluorine--fluorine interactions
;
_journal_name_full 'Dalton Trans.'
_journal_paper_doi 10.1039/C7DT00983F
_journal_year 2017
_chemical_formula_moiety 'C29 H15 F15 N4 O, C H Cl3'
_chemical_formula_sum 'C30 H16 Cl3 F15 N4 O'
_chemical_formula_weight 839.82
_chemical_name_systematic
;
 ?
;
_space_group_crystal_system monoclinic
_space_group_IT_number 14
_space_group_name_Hall '-P 2yn'
_space_group_name_H-M_alt 'P 1 21/n 1'
_symmetry_space_group_name_Hall '-P 2yn'
_symmetry_space_group_name_H-M 'P 1 21/n 1'
_atom_sites_solution_hydrogens geom
_atom_sites_solution_primary direct
_audit_creation_date 2016-10-11
_audit_creation_method
;
Olex2 1.2
(compiled 2016.08.25 svn.r3337 for OlexSys, GUI svn.r5103)
;
_audit_update_record
;
2017-02-16 deposited with the CCDC.
2017-05-25 downloaded from the CCDC.
;
_cell_angle_alpha 90
_cell_angle_beta 99.250(3)
_cell_angle_gamma 90
_cell_formula_units_Z 4
_cell_length_a 5.62249(13)
_cell_length_b 60.950(3)
_cell_length_c 9.3539(3)
_cell_measurement_reflns_used 3210
_cell_measurement_temperature 123.0(3)
_cell_measurement_theta_max 73.9290
_cell_measurement_theta_min 4.3280
_cell_volume 3163.8(2)
_computing_cell_refinement
;
CrysAlisPro, Agilent Technologies,
Version 1.171.37.35 (release 13-08-2014 CrysAlis171 .NET)
(compiled Aug 13 2014,18:06:01)
;
_computing_data_collection
;
CrysAlisPro, Agilent Technologies,
Version 1.171.37.35 (release 13-08-2014 CrysAlis171 .NET)
(compiled Aug 13 2014,18:06:01)
;
_computing_data_reduction
;
CrysAlisPro, Agilent Technologies,
Version 1.171.37.35 (release 13-08-2014 CrysAlis171 .NET)
(compiled Aug 13 2014,18:06:01)
;
_computing_molecular_graphics 'Olex2 (Dolomanov et al., 2009)'
_computing_publication_material 'Olex2 (Dolomanov et al., 2009)'
_computing_structure_refinement 'ShelXL (Sheldrick, 2015)'
_computing_structure_solution 'ShelXS (Sheldrick, 2008)'
_diffrn_ambient_environment N~2~
_diffrn_ambient_temperature 123.0(3)
_diffrn_detector 'CCD plate'
_diffrn_detector_area_resol_mean 5.1977
_diffrn_detector_type Atlas
_diffrn_measured_fraction_theta_full 0.991
_diffrn_measured_fraction_theta_max 0.991
_diffrn_measurement_details
;
#__ type_ start__ end____ width___ exp.time_
  1 omega  -49.00  -11.20   0.3000   10.0000
omega____ theta____ kappa____ phi______ frames
    -      -41.9013   37.0000  120.0000 126

#__ type_ start__ end____ width___ exp.time_
  2 omega -115.00  -13.90   0.3000   10.0000
omega____ theta____ kappa____ phi______ frames
    -      -41.9013  -57.0000  -30.0000 337

#__ type_ start__ end____ width___ exp.time_
  3 omega   -3.00   30.00   0.3000   10.0000
omega____ theta____ kappa____ phi______ frames
    -      -41.9013   37.0000  120.0000 110

#__ type_ start__ end____ width___ exp.time_
  4 omega   35.00   96.20   0.3000   40.0000
omega____ theta____ kappa____ phi______ frames
    -      106.6601  -45.0000  -60.0000 204

#__ type_ start__ end____ width___ exp.time_
  5 omega   22.00  157.00   0.3000   40.0000
omega____ theta____ kappa____ phi______ frames
    -      106.6601    0.0000 -150.0000 450

#__ type_ start__ end____ width___ exp.time_
  6 omega   44.00   88.10   0.3000   40.0000
omega____ theta____ kappa____ phi______ frames
    -      106.6601  -45.0000 -150.0000 147

#__ type_ start__ end____ width___ exp.time_
  7 omega   30.00   99.00   0.3000   40.0000
omega____ theta____ kappa____ phi______ frames
    -      106.6601  -94.0000  -30.0000 230

#__ type_ start__ end____ width___ exp.time_
  8 omega   31.00   67.00   0.3000   40.0000
omega____ theta____ kappa____ phi______ frames
    -      106.6601  -30.0000    0.0000 120
;
_diffrn_measurement_device 'four-circle diffractometer'
_diffrn_measurement_device_type 'SuperNova, Dual, Cu at zero, Atlas'
_diffrn_measurement_method '\w scans'
_diffrn_orient_matrix_UB_11 0.2531690000
_diffrn_orient_matrix_UB_12 -0.0052497000
_diffrn_orient_matrix_UB_13 -0.0339747000
_diffrn_orient_matrix_UB_21 0.1119021000
_diffrn_orient_matrix_UB_22 0.0071203000
_diffrn_orient_matrix_UB_23 0.1542058000
_diffrn_orient_matrix_UB_31 -0.0224298000
_diffrn_orient_matrix_UB_32 -0.0236773000
_diffrn_orient_matrix_UB_33 0.0537749000
_diffrn_radiation_monochromator mirror
_diffrn_radiation_probe x-ray
_diffrn_radiation_type CuK\a
_diffrn_radiation_wavelength 1.54184
_diffrn_reflns_av_R_equivalents 0.0320
_diffrn_reflns_av_unetI/netI 0.0454
_diffrn_reflns_Laue_measured_fraction_full 0.991
_diffrn_reflns_Laue_measured_fraction_max 0.991
_diffrn_reflns_limit_h_max 6
_diffrn_reflns_limit_h_min -4
_diffrn_reflns_limit_k_max 48
_diffrn_reflns_limit_k_min -72
_diffrn_reflns_limit_l_max 8
_diffrn_reflns_limit_l_min -11
_diffrn_reflns_number 9579
_diffrn_reflns_point_group_measured_fraction_full 0.991
_diffrn_reflns_point_group_measured_fraction_max 0.991
_diffrn_reflns_theta_full 66.746
_diffrn_reflns_theta_max 66.746
_diffrn_reflns_theta_min 4.352
_diffrn_source 'sealed X-ray tube'
_diffrn_source_type 'SuperNova (Cu) X-ray Source'
_exptl_absorpt_coefficient_mu 3.779
_exptl_absorpt_correction_T_max 1.00000
_exptl_absorpt_correction_T_min 0.82305
_exptl_absorpt_correction_type gaussian
_exptl_absorpt_process_details
;
CrysAlisPro, Agilent Technologies,
Version 1.171.37.35 (release 13-08-2014 CrysAlis171 .NET)
(compiled Aug 13 2014,18:06:01)
Empirical absorption correction using spherical harmonics,
 implemented in SCALE3 ABSPACK scaling algorithm.
Empirical absorption correction using spherical harmonics,
 implemented in SCALE3 ABSPACK scaling algorithm.
;
_exptl_crystal_colour colourless
_exptl_crystal_colour_primary colourless
_exptl_crystal_density_diffrn 1.763
_exptl_crystal_description needle
_exptl_crystal_F_000 1672
_exptl_crystal_size_max 0.0833
_exptl_crystal_size_mid 0.0409
_exptl_crystal_size_min 0.039
_refine_diff_density_max 0.319
_refine_diff_density_min -0.352
_refine_diff_density_rms 0.058
_refine_ls_extinction_method none
_refine_ls_goodness_of_fit_ref 1.041
_refine_ls_hydrogen_treatment constr
_refine_ls_matrix_type full
_refine_ls_number_parameters 643
_refine_ls_number_reflns 5545
_refine_ls_number_restraints 27
_refine_ls_restrained_S_all 1.066
_refine_ls_R_factor_all 0.0636
_refine_ls_R_factor_gt 0.0489
_refine_ls_shift/su_max 0.001
_refine_ls_shift/su_mean 0.000
_refine_ls_structure_factor_coef Fsqd
_refine_ls_weighting_details 'w=1/[\s^2^(Fo^2^)+(0.0554P)^2^+1.7779P] where P=(Fo^2^+2Fc^2^)/3'
_refine_ls_weighting_scheme calc
_refine_ls_wR_factor_gt 0.1163
_refine_ls_wR_factor_ref 0.1262
_reflns_Friedel_coverage 0.000
_reflns_number_gt 4423
_reflns_number_total 5545
_reflns_threshold_expression 'I > 2\s(I)'
_cod_data_source_file c7dt00983f2.cif
_cod_data_source_block 3_CHCl3
_cod_original_cell_volume 3163.84(19)
_cod_database_code 7043137
_chemical_oxdiff_formula 'C28 H20 N4 O F20'
_shelx_space_group_comment
;
The symmetry employed for this shelxl refinement is uniquely defined
by the following loop, which should always be used as a source of
symmetry information in preference to the above space-group names.
They are only intended as comments.
;
_reflns_odcompleteness_completeness 98.95
_reflns_odcompleteness_iscentric 1
_reflns_odcompleteness_theta 66.97
_olex2_refinement_description
;
1. Fixed Uiso
 At 1.2 times of:
  All C(H) groups, All N(H) groups
2. Restrained distances
 F25-C34
 1.32 with sigma of 0.02
 F26-C35
 1.32 with sigma of 0.02
 C34-F23
 1.32 with sigma of 0.02
3. Uiso/Uaniso restraints and constraints
Uanis(F21) \\sim Ueq, Uanis(F22) \\sim Ueq: with sigma of 0.02 and sigma for
terminal atoms of 0.01
Uanis(C31) \\sim Ueq: with sigma of 0.01 and sigma for terminal atoms of 0.02
Uanis(C27) \\sim Ueq: with sigma of 0.02 and sigma for terminal atoms of 0.04
Uanis(C34) = Uanis(C35)
Uanis(C25) = Uanis(C24)
4. Others
 Sof(C25)=Sof(F3)=Sof(F5)=1-FVAR(1)
 Sof(C24)=Sof(F4)=Sof(F6)=FVAR(1)
 Sof(C27)=Sof(F8)=Sof(F10)=1-FVAR(2)
 Sof(C26)=Sof(F7)=Sof(F9)=FVAR(2)
 Sof(C29)=Sof(F13)=Sof(F14)=1-FVAR(3)
 Sof(C28)=Sof(F11)=Sof(F12)=FVAR(3)
 Sof(C32)=Sof(F19)=Sof(F20)=1-FVAR(4)
 Sof(C33)=Sof(F21)=Sof(F22)=FVAR(4)
 Sof(C35)=Sof(F25)=Sof(F27)=Sof(F28)=1-FVAR(5)
 Sof(C34)=Sof(F23)=Sof(F24)=Sof(F26)=FVAR(5)
 Sof(C30)=Sof(F17)=Sof(F18)=1-FVAR(6)
 Sof(C31)=Sof(F15)=Sof(F16)=FVAR(6)
5.a Ternary CH refined with riding coordinates:
 C36(H36)
5.b Aromatic/amide H refined with riding coordinates:
 C1(H1), C2(H2), C3(H3), C4(H4), C7(H7), C9(H9), C12(H12), C13(H13), C14(H14),
 C15(H15), C17(H17), C18(H18), C20(H20), C21(H21), N4(H4A)
;
_shelx_shelxl_version_number 2014/7
_olex2_submission_special_instructions 'No special instructions were received'

loop_
_space_group_symop_operation_xyz
'x, y, z'
'-x+1/2, y+1/2, -z+1/2'
'-x, -y, -z'
'x-1/2, -y-1/2, z-1/2'

loop_
_atom_site_label
_atom_site_type_symbol
_atom_site_fract_x
_atom_site_fract_y
_atom_site_fract_z
_atom_site_U_iso_or_equiv
_atom_site_adp_type
_atom_site_occupancy
_atom_site_site_symmetry_order
_atom_site_calc_flag
_atom_site_refinement_flags_posn
_atom_site_refinement_flags_adp
_atom_site_refinement_flags_occupancy
_atom_site_disorder_assembly
_atom_site_disorder_group
C1 C 2.2300(6) 0.17951(5) 0.1561(3) 0.0356(7) Uani 1 1 d . . . . .
H1 H 2.1754 0.1708 0.0759 0.043 Uiso 1 1 calc R . . . .
C2 C 2.4325(6) 0.19223(5) 0.1523(3) 0.0361(7) Uani 1 1 d . . . . .
H2 H 2.5128 0.1919 0.0728 0.043 Uiso 1 1 calc R . . . .
C3 C 2.5113(5) 0.20537(5) 0.2701(3) 0.0354(7) Uani 1 1 d . . . . .
H3 H 2.6461 0.2142 0.2713 0.042 Uiso 1 1 calc R . . . .
C4 C 2.3873(5) 0.20524(5) 0.3871(3) 0.0323(6) Uani 1 1 d . . . . .
H4 H 2.4367 0.2141 0.4671 0.039 Uiso 1 1 calc R . . . .
C5 C 2.1888(5) 0.19164(4) 0.3827(3) 0.0268(6) Uani 1 1 d . . . . .
C6 C 2.0583(5) 0.18994(4) 0.5087(3) 0.0254(5) Uani 1 1 d . . . . .
C7 C 1.8792(5) 0.17427(4) 0.5120(3) 0.0260(5) Uani 1 1 d . . . . .
H7 H 1.8426 0.1645 0.4354 0.031 Uiso 1 1 calc R . . . .
C8 C 1.7544(5) 0.17309(4) 0.6285(3) 0.0255(5) Uani 1 1 d . . . . .
C9 C 1.8225(5) 0.18808(4) 0.7413(3) 0.0252(5) Uani 1 1 d . . . . .
H9 H 1.7449 0.1881 0.8219 0.030 Uiso 1 1 calc R . . . .
C10 C 2.0071(5) 0.20300(4) 0.7318(3) 0.0241(5) Uani 1 1 d . . . . .
C11 C 2.0821(5) 0.21893(4) 0.8513(3) 0.0245(5) Uani 1 1 d . . . . .
C12 C 2.2946(5) 0.23104(4) 0.8576(3) 0.0279(6) Uani 1 1 d . . . . .
H12 H 2.3933 0.2292 0.7877 0.033 Uiso 1 1 calc R . . . .
C13 C 2.3558(5) 0.24585(5) 0.9695(3) 0.0318(6) Uani 1 1 d . . . . .
H13 H 2.4954 0.2542 0.9756 0.038 Uiso 1 1 calc R . . . .
C14 C 2.2058(5) 0.24801(4) 1.0720(3) 0.0316(6) Uani 1 1 d . . . . .
H14 H 2.2425 0.2578 1.1489 0.038 Uiso 1 1 calc R . . . .
C15 C 1.9990(5) 0.23524(5) 1.0573(3) 0.0315(6) Uani 1 1 d . . . . .
H15 H 1.8988 0.2368 1.1267 0.038 Uiso 1 1 calc R . . . .
C16 C 1.5576(5) 0.15691(4) 0.6327(3) 0.0252(5) Uani 1 1 d . . . . .
C17 C 1.4595(5) 0.15301(5) 0.7578(3) 0.0330(6) Uani 1 1 d . . . . .
H17 H 1.5215 0.1606 0.8420 0.040 Uiso 1 1 calc R . . . .
C18 C 1.2731(5) 0.13832(5) 0.7615(3) 0.0334(6) Uani 1 1 d . . . . .
H18 H 1.2099 0.1362 0.8465 0.040 Uiso 1 1 calc R . . . .
C19 C 1.1807(5) 0.12665(4) 0.6367(3) 0.0267(6) Uani 1 1 d . . . . .
C20 C 1.2769(5) 0.13018(5) 0.5112(3) 0.0301(6) Uani 1 1 d . . . . .
H20 H 1.2166 0.1224 0.4276 0.036 Uiso 1 1 calc R . . . .
C21 C 1.4610(5) 0.14504(5) 0.5090(3) 0.0295(6) Uani 1 1 d . . . . .
H21 H 1.5222 0.1472 0.4234 0.035 Uiso 1 1 calc R . . . .
C22 C 0.8749(5) 0.10504(5) 0.7383(3) 0.0326(6) Uani 1 1 d . . . . .
C23 C 0.7083(5) 0.08489(5) 0.7013(3) 0.0344(7) Uani 1 1 d . . . . .
C24 C 0.852(3) 0.06244(19) 0.7413(19) 0.0364(17) Uani 0.74(2) 1 d . . P A 1
C25 C 0.822(8) 0.0667(6) 0.735(6) 0.0364(17) Uani 0.26(2) 1 d . . P A 2
C26 C 0.687(2) 0.0431(2) 0.7372(17) 0.040(2) Uani 0.785(6) 1 d . . P A 2
C27 C 0.727(8) 0.0387(7) 0.724(6) 0.039(9) Uani 0.215(6) 1 d . U P A 1
C28 C 0.8199(10) 0.02096(9) 0.7248(9) 0.0453(14) Uani 0.773(6) 1 d . . P A 2
C29 C 0.816(4) 0.0197(3) 0.801(3) 0.046(5) Uani 0.227(6) 1 d . . P A 1
C30 C 0.6807(14) 0.00031(13) 0.7620(11) 0.049(2) Uani 0.772(6) 1 d . . P A 2
F17 F 0.4620(11) 0.00140(12) 0.6974(9) 0.068(2) Uani 0.772(6) 1 d . . P A 2
C32 C 0.786(3) -0.0224(3) 0.825(2) 0.052(4) Uani 0.250(6) 1 d . . P A 1
C33 C 0.7855(9) -0.02175(8) 0.7183(9) 0.0570(16) Uani 0.750(6) 1 d . . P A 2
C34 C 0.683(4) -0.0441(16) 0.738(5) 0.062(2) Uani 0.237(8) 1 d D . P A 1
C35 C 0.6709(16) -0.0427(4) 0.7701(13) 0.062(2) Uani 0.763(8) 1 d D . P A 2
F1 F 0.5262(3) 0.08619(3) 0.7790(2) 0.0435(5) Uani 1 1 d . . . . .
F2 F 0.6117(4) 0.08447(3) 0.5606(2) 0.0486(5) Uani 1 1 d . . . . .
F3 F 0.882(5) 0.0636(2) 0.9089(16) 0.060(5) Uani 0.26(2) 1 d . . P A 2
F4 F 0.9917(13) 0.06551(6) 0.8598(9) 0.058(2) Uani 0.74(2) 1 d . . P A 1
F5 F 1.061(3) 0.06204(18) 0.722(4) 0.062(7) Uani 0.26(2) 1 d . . P A 2
F6 F 0.9842(13) 0.06089(5) 0.6296(10) 0.0496(19) Uani 0.74(2) 1 d . . P A 1
F7 F 0.6020(6) 0.04290(4) 0.8652(4) 0.0640(11) Uani 0.785(6) 1 d . . P A 2
F8 F 0.4890(19) 0.04312(17) 0.7257(16) 0.046(3) Uani 0.215(6) 1 d . . P A 1
F9 F 0.4969(5) 0.04415(5) 0.6320(5) 0.0554(9) Uani 0.785(6) 1 d . . P A 2
F10 F 0.7430(19) 0.03745(14) 0.5759(10) 0.052(3) Uani 0.215(6) 1 d . . P A 1
F11 F 0.8557(6) 0.01918(4) 0.5869(4) 0.0617(10) Uani 0.773(6) 1 d . . P A 2
F12 F 1.030(2) 0.0215(2) 0.8117(12) 0.074(4) Uani 0.773(6) 1 d . . P A 2
F13 F 1.067(7) 0.0213(6) 0.815(3) 0.037(4) Uani 0.227(6) 1 d . . P A 1
F14 F 0.754(2) 0.02100(15) 0.9332(11) 0.061(3) Uani 0.227(6) 1 d . . P A 1
F18 F 0.6769(7) -0.00009(5) 0.9036(4) 0.0769(13) Uani 0.772(6) 1 d . . P A 2
C31 C 0.733(5) -0.0024(5) 0.730(3) 0.038(6) Uani 0.228(6) 1 d . U P A 1
F15 F 0.843(2) -0.00514(16) 0.6152(11) 0.065(4) Uani 0.228(6) 1 d . . P A 1
F16 F 0.461(5) 0.0001(5) 0.676(3) 0.063(8) Uani 0.228(6) 1 d . . P A 1
F19 F 0.650(2) -0.02089(16) 0.9353(11) 0.069(3) Uani 0.250(6) 1 d . . P A 1
F20 F 1.023(2) -0.02252(17) 0.8759(12) 0.050(3) Uani 0.250(6) 1 d . . P A 1
F21 F 1.0139(8) -0.02295(7) 0.7773(9) 0.106(2) Uani 0.750(6) 1 d . U P A 2
F22 F 0.7770(9) -0.02283(5) 0.5771(5) 0.0920(15) Uani 0.750(6) 1 d . U P A 2
F23 F 0.854(2) -0.0487(2) 0.6557(12) 0.067(4) Uani 0.237(8) 1 d D . P A 1
F24 F 0.753(2) -0.06014(15) 0.8517(13) 0.069(4) Uani 0.237(8) 1 d . . P A 1
F25 F 0.4408(13) -0.04292(12) 0.7120(10) 0.091(3) Uani 0.763(8) 1 d D . P A 1
F26 F 0.465(4) -0.0424(5) 0.683(2) 0.090(10) Uani 0.237(8) 1 d D . P A 2
F27 F 0.7508(7) -0.06008(5) 0.7112(6) 0.0908(18) Uani 0.763(8) 1 d . . P A 2
F28 F 0.6755(12) -0.04435(7) 0.9026(5) 0.126(2) Uani 0.763(8) 1 d . . P A 2
N1 N 1.9346(4) 0.22097(4) 0.9504(3) 0.0282(5) Uani 1 1 d . . . . .
N2 N 2.1240(4) 0.20420(3) 0.6178(3) 0.0255(5) Uani 1 1 d . . . . .
N3 N 2.1073(4) 0.17889(4) 0.2671(3) 0.0324(5) Uani 1 1 d . . . . .
N4 N 0.9956(4) 0.11079(4) 0.6308(3) 0.0300(5) Uani 1 1 d . . . . .
H4A H 0.9558 0.1041 0.5496 0.036 Uiso 1 1 calc R . . . .
O1 O 0.8906(4) 0.11329(4) 0.8565(3) 0.0442(6) Uani 1 1 d . . . . .
C36 C 0.6571(6) 0.11304(5) 1.1262(4) 0.0397(7) Uani 1 1 d . . . . .
H36 H 0.6752 0.1098 1.0259 0.048 Uiso 1 1 calc R . . . .
Cl1 Cl 0.79206(13) 0.13866(2) 1.17483(8) 0.03855(19) Uani 1 1 d . . . . .
Cl2 Cl 0.34854(14) 0.11380(2) 1.13772(10) 0.0569(3) Uani 1 1 d . . . . .
Cl3 Cl 0.80215(16) 0.09221(2) 1.23946(12) 0.0559(2) Uani 1 1 d . . . . .

loop_
_atom_site_aniso_label
_atom_site_aniso_U_11
_atom_site_aniso_U_22
_atom_site_aniso_U_33
_atom_site_aniso_U_23
_atom_site_aniso_U_13
_atom_site_aniso_U_12
C1 0.0458(16) 0.0349(15) 0.0287(15) 0.0017(12) 0.0138(13) 0.0050(13)
C2 0.0405(16) 0.0381(16) 0.0331(16) 0.0082(13) 0.0165(13) 0.0099(13)
C3 0.0316(14) 0.0362(15) 0.0412(17) 0.0100(13) 0.0148(13) 0.0007(12)
C4 0.0346(14) 0.0306(14) 0.0337(15) 0.0038(12) 0.0114(12) 0.0012(12)
C5 0.0300(13) 0.0241(13) 0.0280(14) 0.0054(11) 0.0103(11) 0.0054(10)
C6 0.0263(13) 0.0238(12) 0.0270(14) 0.0023(10) 0.0069(11) 0.0051(10)
C7 0.0293(13) 0.0228(12) 0.0266(14) 0.0007(10) 0.0068(11) 0.0023(10)
C8 0.0283(13) 0.0230(12) 0.0258(14) 0.0023(10) 0.0064(11) 0.0036(10)
C9 0.0282(13) 0.0227(12) 0.0265(13) 0.0019(10) 0.0100(11) 0.0014(10)
C10 0.0257(12) 0.0225(12) 0.0247(13) 0.0009(10) 0.0056(10) 0.0044(10)
C11 0.0252(12) 0.0214(12) 0.0273(14) 0.0019(10) 0.0050(10) 0.0033(10)
C12 0.0251(13) 0.0259(13) 0.0338(15) 0.0018(11) 0.0082(11) -0.0004(10)
C13 0.0270(13) 0.0267(13) 0.0409(17) 0.0039(12) 0.0033(12) -0.0023(11)
C14 0.0336(14) 0.0248(13) 0.0355(16) -0.0054(11) 0.0028(12) -0.0003(11)
C15 0.0293(14) 0.0324(14) 0.0348(15) -0.0038(12) 0.0110(12) 0.0006(11)
C16 0.0272(13) 0.0225(12) 0.0274(14) 0.0020(10) 0.0093(11) 0.0017(10)
C17 0.0410(15) 0.0329(15) 0.0265(15) -0.0039(11) 0.0094(12) -0.0065(12)
C18 0.0401(16) 0.0345(15) 0.0280(15) -0.0008(12) 0.0126(12) -0.0068(12)
C19 0.0264(12) 0.0244(13) 0.0304(14) 0.0010(11) 0.0079(11) 0.0016(10)
C20 0.0312(14) 0.0322(14) 0.0281(14) -0.0032(11) 0.0087(11) -0.0013(11)
C21 0.0317(14) 0.0304(14) 0.0279(14) -0.0028(11) 0.0099(11) -0.0028(11)
C22 0.0299(14) 0.0331(15) 0.0376(17) 0.0014(12) 0.0141(12) -0.0001(11)
C23 0.0315(14) 0.0350(15) 0.0405(17) 0.0028(13) 0.0174(13) -0.0032(12)
C24 0.025(4) 0.025(5) 0.061(3) 0.002(4) 0.013(3) 0.008(3)
C25 0.025(4) 0.025(5) 0.061(3) 0.002(4) 0.013(3) 0.008(3)
C26 0.033(4) 0.028(4) 0.064(6) 0.010(4) 0.022(3) 0.009(3)
C27 0.036(16) 0.039(18) 0.043(11) -0.008(11) 0.007(11) 0.002(12)
C28 0.033(2) 0.034(3) 0.075(5) 0.011(3) 0.025(3) 0.0051(18)
C29 0.050(12) 0.045(10) 0.052(13) 0.007(10) 0.032(10) 0.005(7)
C30 0.044(4) 0.033(3) 0.079(6) 0.010(3) 0.036(3) 0.005(2)
F17 0.038(3) 0.037(3) 0.132(6) 0.019(3) 0.021(3) 0.003(2)
C32 0.049(9) 0.046(9) 0.057(11) 0.001(8) -0.003(8) -0.001(6)
C33 0.045(3) 0.036(3) 0.094(5) 0.008(3) 0.024(3) 0.007(2)
C34 0.079(3) 0.038(4) 0.073(7) 0.006(7) 0.018(3) 0.000(3)
C35 0.079(3) 0.038(4) 0.073(7) 0.006(7) 0.018(3) 0.000(3)
F1 0.0329(9) 0.0363(9) 0.0673(13) -0.0001(9) 0.0262(9) -0.0020(7)
F2 0.0520(11) 0.0505(11) 0.0415(11) 0.0029(9) 0.0018(9) -0.0204(9)
F3 0.077(11) 0.054(5) 0.046(6) -0.004(4) 0.001(6) 0.006(6)
F4 0.053(3) 0.0468(17) 0.068(4) 0.0121(17) -0.008(3) 0.0051(16)
F5 0.041(6) 0.039(5) 0.11(2) 0.012(7) 0.030(9) 0.004(4)
F6 0.043(3) 0.0360(14) 0.079(4) 0.0032(17) 0.040(3) 0.0014(13)
F7 0.082(2) 0.0404(14) 0.085(3) 0.0128(14) 0.058(2) 0.0086(13)
F8 0.032(6) 0.039(5) 0.064(9) 0.001(5) 0.003(5) 0.000(4)
F9 0.0376(15) 0.0348(14) 0.092(3) 0.0052(17) 0.0040(18) -0.0035(10)
F10 0.080(7) 0.032(5) 0.043(6) -0.001(4) 0.009(5) -0.007(4)
F11 0.077(2) 0.0391(16) 0.081(2) 0.0034(14) 0.0505(17) -0.0011(13)
F12 0.039(5) 0.043(3) 0.136(7) 0.007(3) 0.007(3) 0.004(3)
F13 0.018(7) 0.042(10) 0.053(9) 0.006(7) 0.012(6) 0.004(5)
F14 0.102(8) 0.038(5) 0.049(6) -0.003(4) 0.026(5) -0.003(5)
F18 0.114(3) 0.0439(18) 0.084(3) 0.0165(16) 0.053(2) 0.0008(17)
C31 0.033(9) 0.046(9) 0.036(8) -0.005(7) 0.007(7) 0.007(7)
F15 0.109(9) 0.046(6) 0.050(6) 0.001(4) 0.039(6) 0.003(5)
F16 0.100(18) 0.047(11) 0.039(7) -0.019(7) 0.007(7) -0.034(9)
F19 0.088(7) 0.061(6) 0.066(6) 0.006(5) 0.035(5) -0.001(5)
F20 0.048(5) 0.037(4) 0.059(6) -0.004(4) -0.010(5) 0.005(3)
F21 0.047(2) 0.051(2) 0.214(6) -0.009(3) 0.005(3) 0.0097(16)
F22 0.145(4) 0.0412(19) 0.111(3) -0.0005(18) 0.086(3) -0.001(2)
F23 0.073(7) 0.063(7) 0.068(7) -0.008(5) 0.019(5) 0.018(6)
F24 0.104(8) 0.027(5) 0.069(8) 0.009(5) -0.010(6) 0.006(5)
F25 0.063(3) 0.039(3) 0.171(8) 0.021(4) 0.019(4) -0.009(2)
F26 0.14(2) 0.083(14) 0.043(7) -0.010(7) 0.017(9) -0.058(12)
F27 0.076(2) 0.0341(18) 0.171(5) 0.009(2) 0.047(3) 0.0109(16)
F28 0.236(7) 0.055(3) 0.085(3) 0.026(2) 0.014(3) -0.034(3)
N1 0.0268(11) 0.0256(11) 0.0339(13) -0.0048(9) 0.0103(10) 0.0001(9)
N2 0.0261(11) 0.0217(10) 0.0298(12) 0.0032(9) 0.0078(9) 0.0030(9)
N3 0.0394(13) 0.0311(12) 0.0291(13) 0.0012(10) 0.0130(10) 0.0015(10)
N4 0.0322(12) 0.0309(12) 0.0285(12) -0.0008(10) 0.0095(10) -0.0050(10)
O1 0.0440(12) 0.0525(13) 0.0414(13) -0.0088(11) 0.0226(10) -0.0138(10)
C36 0.0368(15) 0.0483(18) 0.0372(17) -0.0081(14) 0.0162(13) -0.0099(14)
Cl1 0.0398(4) 0.0376(4) 0.0408(4) -0.0058(3) 0.0143(3) -0.0007(3)
Cl2 0.0287(4) 0.0950(7) 0.0484(5) 0.0029(5) 0.0097(3) -0.0077(4)
Cl3 0.0468(4) 0.0397(4) 0.0817(7) 0.0031(4) 0.0118(4) -0.0039(3)

loop_
_atom_type_symbol
_atom_type_description
_atom_type_scat_dispersion_real
_atom_type_scat_dispersion_imag
_atom_type_scat_source
C C 0.0181 0.0091 'International Tables Vol C Tables 4.2.6.8 and 6.1.1.4'
H H 0.0000 0.0000 'International Tables Vol C Tables 4.2.6.8 and 6.1.1.4'
Cl Cl 0.3639 0.7018 'International Tables Vol C Tables 4.2.6.8 and 6.1.1.4'
F F 0.0727 0.0534 'International Tables Vol C Tables 4.2.6.8 and 6.1.1.4'
N N 0.0311 0.0180 'International Tables Vol C Tables 4.2.6.8 and 6.1.1.4'
O O 0.0492 0.0322 'International Tables Vol C Tables 4.2.6.8 and 6.1.1.4'

loop_
_exptl_crystal_face_index_h
_exptl_crystal_face_index_k
_exptl_crystal_face_index_l
_exptl_crystal_face_perp_dist
_exptl_oxdiff_crystal_face_indexfrac_h
_exptl_oxdiff_crystal_face_indexfrac_k
_exptl_oxdiff_crystal_face_indexfrac_l
_exptl_oxdiff_crystal_face_x
_exptl_oxdiff_crystal_face_y
_exptl_oxdiff_crystal_face_z
2 16 4 0.0267 2.0042 16.0278 4.0020 0.2873 0.9555 -0.2092
-2 -14 -4 0.0248 -2.0041 -14.0277 -4.0018 -0.2978 -0.9412 0.1619
0 -35 3 0.0183 0.0001 -34.9886 2.9962 0.0819 0.2129 0.9896
0 33 -3 0.0223 -0.0002 32.9885 -2.9964 -0.0714 -0.2272 -0.9422
3 11 -4 0.0309 2.9993 10.9974 -3.9982 0.8374 -0.2026 -0.5427
-3 -2 4 0.0259 -2.9989 -1.9969 3.9992 -0.8846 0.2669 0.3296
1 -38 1 0.0155 0.9992 -37.9927 0.9961 0.4186 -0.0051 0.9307
0 -8 -6 0.0148 -0.0042 -8.0266 -6.0007 0.2449 -0.9830 -0.1325
0 21 5 0.0203 0.0042 21.0228 5.0021 -0.2792 0.9215 -0.2289
-1 -37 -2 0.0164 -1.0036 -37.0153 -2.0041 0.0083 -0.6849 0.7912
-1 -21 5 0.0187 -0.9983 -20.9839 4.9975 -0.3124 0.5095 0.7880

loop_
_geom_angle_atom_site_label_1
_geom_angle_atom_site_label_2
_geom_angle_atom_site_label_3
_geom_angle
C2 C1 H1 117.8
N3 C1 H1 117.8
N3 C1 C2 124.5(3)
C1 C2 H2 121.1
C3 C2 C1 117.8(3)
C3 C2 H2 121.1
C2 C3 H3 120.3
C2 C3 C4 119.3(3)
C4 C3 H3 120.3
C3 C4 H4 120.5
C5 C4 C3 118.9(3)
C5 C4 H4 120.5
C4 C5 C6 121.0(3)
N3 C5 C4 122.4(3)
N3 C5 C6 116.5(2)
C7 C6 C5 121.1(2)
N2 C6 C5 116.4(2)
N2 C6 C7 122.5(2)
C6 C7 H7 119.6
C8 C7 C6 120.7(3)
C8 C7 H7 119.6
C7 C8 C9 116.5(2)
C7 C8 C16 121.8(2)
C9 C8 C16 121.8(2)
C8 C9 H9 120.2
C10 C9 C8 119.6(2)
C10 C9 H9 120.2
C9 C10 C11 120.1(2)
N2 C10 C9 123.5(2)
N2 C10 C11 116.4(2)
C12 C11 C10 120.9(2)
N1 C11 C10 116.5(2)
N1 C11 C12 122.7(2)
C11 C12 H12 120.5
C13 C12 C11 118.9(3)
C13 C12 H12 120.5
C12 C13 H13 120.6
C14 C13 C12 118.8(3)
C14 C13 H13 120.6
C13 C14 H14 120.9
C13 C14 C15 118.2(3)
C15 C14 H14 120.9
C14 C15 H15 117.8
N1 C15 C14 124.3(3)
N1 C15 H15 117.8
C17 C16 C8 122.2(2)
C17 C16 C21 117.0(2)
C21 C16 C8 120.9(2)
C16 C17 H17 118.8
C18 C17 C16 122.4(3)
C18 C17 H17 118.8
C17 C18 H18 120.3
C17 C18 C19 119.4(3)
C19 C18 H18 120.3
C18 C19 N4 123.6(2)
C20 C19 C18 119.1(3)
C20 C19 N4 117.2(2)
C19 C20 H20 119.6
C21 C20 C19 120.7(3)
C21 C20 H20 119.6
C16 C21 H21 119.3
C20 C21 C16 121.4(3)
C20 C21 H21 119.3
N4 C22 C23 113.5(3)
O1 C22 C23 119.2(3)
O1 C22 N4 127.3(3)
C22 C23 C24 111.1(6)
C25 C23 C22 112(2)
C25 C23 F1 108(2)
C25 C23 F2 109(3)
F1 C23 C22 108.5(2)
F1 C23 C24 108.8(6)
F2 C23 C22 111.7(2)
F2 C23 C24 108.8(7)
F2 C23 F1 107.9(2)
C23 C24 C27 123.3(18)
F4 C24 C23 107.2(9)
F4 C24 C27 115(2)
F4 C24 F6 110.0(10)
F6 C24 C23 101.2(10)
F6 C24 C27 98.1(18)
C23 C25 C26 123(3)
C23 C25 F3 111(3)
C23 C25 F5 127(4)
F3 C25 C26 85(3)
F5 C25 C26 106(2)
F5 C25 F3 91(3)
C28 C26 C25 122.2(16)
F7 C26 C25 104(2)
F7 C26 C28 107.5(9)
F9 C26 C25 105.5(19)
F9 C26 C28 109.0(10)
F9 C26 F7 107.5(9)
C29 C27 C24 125(3)
F8 C27 C24 104(2)
F8 C27 C29 115(4)
F8 C27 F10 104(3)
F10 C27 C24 93(3)
F10 C27 C29 113(3)
C30 C28 C26 114.8(7)
F11 C28 C26 106.9(7)
F11 C28 C30 108.0(6)
F12 C28 C26 109.1(9)
F12 C28 C30 108.4(8)
F12 C28 F11 109.6(7)
C27 C29 C31 116(3)
F13 C29 C27 105(3)
F13 C29 C31 109(2)
F14 C29 C27 107(2)
F14 C29 F13 108(2)
F14 C29 C31 110.1(18)
F17 C30 C28 109.5(7)
F17 C30 C33 107.3(8)
F17 C30 F18 107.6(7)
C33 C30 C28 114.7(6)
F18 C30 C28 109.1(7)
F18 C30 C33 108.4(6)
C31 C32 C34 110(3)
F19 C32 C34 103.5(19)
F19 C32 C31 108.0(15)
F20 C32 C34 115.3(18)
F20 C32 C31 107.7(16)
F20 C32 F19 111.6(15)
C35 C33 C30 116.0(7)
F21 C33 C30 109.0(6)
F21 C33 C35 104.6(7)
F22 C33 C30 110.8(6)
F22 C33 C35 108.9(6)
F22 C33 F21 107.1(6)
F23 C34 C32 103(4)
F23 C34 F24 98(4)
F24 C34 C32 99(2)
F25 C34 C32 109(4)
F25 C34 F23 134(3)
F25 C34 F24 108(5)
F26 C35 C33 100(2)
F26 C35 F27 94.5(15)
F27 C35 C33 110.5(8)
F28 C35 C33 116.1(13)
F28 C35 F26 119.8(14)
F28 C35 F27 113.6(19)
C29 C31 F16 106(2)
C32 C31 C29 116(2)
C32 C31 F16 111(2)
F15 C31 C29 108(2)
F15 C31 C32 108(2)
F15 C31 F16 108(2)
C15 N1 C11 117.0(2)
C10 N2 C6 117.2(2)
C1 N3 C5 117.0(3)
C19 N4 H4A 116.4
C22 N4 C19 127.2(3)
C22 N4 H4A 116.4
Cl1 C36 H36 108.7
Cl1 C36 Cl3 110.09(18)
Cl2 C36 H36 108.7
Cl2 C36 Cl1 110.42(18)
Cl2 C36 Cl3 110.32(17)
Cl3 C36 H36 108.7

loop_
_geom_bond_atom_site_label_1
_geom_bond_atom_site_label_2
_geom_bond_distance
C1 H1 0.9300
C1 C2 1.382(5)
C1 N3 1.336(4)
C2 H2 0.9300
C2 C3 1.377(5)
C3 H3 0.9300
C3 C4 1.389(4)
C4 H4 0.9300
C4 C5 1.385(4)
C5 C6 1.489(4)
C5 N3 1.351(4)
C6 C7 1.392(4)
C6 N2 1.346(4)
C7 H7 0.9300
C7 C8 1.389(4)
C8 C9 1.402(4)
C8 C16 1.487(4)
C9 H9 0.9300
C9 C10 1.394(4)
C10 C11 1.489(4)
C10 N2 1.342(3)
C11 C12 1.397(4)
C11 N1 1.345(4)
C12 H12 0.9300
C12 C13 1.383(4)
C13 H13 0.9300
C13 C14 1.382(4)
C14 H14 0.9300
C14 C15 1.387(4)
C15 H15 0.9300
C15 N1 1.331(4)
C16 C17 1.392(4)
C16 C21 1.398(4)
C17 H17 0.9300
C17 C18 1.383(4)
C18 H18 0.9300
C18 C19 1.395(4)
C19 C20 1.386(4)
C19 N4 1.415(4)
C20 H20 0.9300
C20 C21 1.378(4)
C21 H21 0.9300
C22 C23 1.550(4)
C22 N4 1.347(4)
C22 O1 1.205(4)
C23 C24 1.603(10)
C23 C25 1.29(3)
C23 F1 1.350(3)
C23 F2 1.341(4)
C24 C27 1.60(5)
C24 F4 1.265(18)
C24 F6 1.378(16)
C25 C26 1.63(5)
C25 F3 1.62(6)
C25 F5 1.40(4)
C26 C28 1.556(11)
C26 F7 1.357(14)
C26 F9 1.332(15)
C27 C29 1.41(5)
C27 F8 1.37(4)
C27 F10 1.40(5)
C28 C30 1.551(9)
C28 F11 1.342(8)
C28 F12 1.322(15)
C29 F13 1.40(4)
C29 F14 1.34(2)
C29 C31 1.54(4)
C30 F17 1.282(12)
C30 C33 1.549(9)
C30 F18 1.328(10)
C32 C34 1.61(8)
C32 C31 1.50(3)
C32 F19 1.38(2)
C32 F20 1.343(19)
C33 C35 1.54(3)
C33 F21 1.316(8)
C33 F22 1.316(9)
C34 F23 1.36(2)
C34 F24 1.45(9)
C34 F25 1.35(2)
C35 F26 1.301(17)
C35 F27 1.309(19)
C35 F28 1.240(15)
C31 F15 1.33(3)
C31 F16 1.54(4)
N4 H4A 0.8600
C36 H36 0.9800
C36 Cl1 1.764(3)
C36 Cl2 1.756(3)
C36 Cl3 1.767(4)

loop_
_geom_torsion_atom_site_label_1
_geom_torsion_atom_site_label_2
_geom_torsion_atom_site_label_3
_geom_torsion_atom_site_label_4
_geom_torsion
C1 C2 C3 C4 0.5(4)
C2 C1 N3 C5 0.0(4)
C2 C3 C4 C5 0.8(4)
C3 C4 C5 C6 176.4(3)
C3 C4 C5 N3 -1.8(4)
C4 C5 C6 C7 -171.6(3)
C4 C5 C6 N2 8.1(4)
C4 C5 N3 C1 1.3(4)
C5 C6 C7 C8 -178.6(2)
C5 C6 N2 C10 179.5(2)
C6 C5 N3 C1 -176.9(2)
C6 C7 C8 C9 -1.2(4)
C6 C7 C8 C16 178.3(2)
C7 C6 N2 C10 -0.7(4)
C7 C8 C9 C10 -0.1(4)
C7 C8 C16 C17 168.9(3)
C7 C8 C16 C21 -11.8(4)
C8 C9 C10 C11 -179.7(2)
C8 C9 C10 N2 1.2(4)
C8 C16 C17 C18 178.6(3)
C8 C16 C21 C20 -179.3(3)
C9 C8 C16 C17 -11.7(4)
C9 C8 C16 C21 167.6(3)
C9 C10 C11 C12 167.6(2)
C9 C10 C11 N1 -12.7(4)
C9 C10 N2 C6 -0.7(4)
C10 C11 C12 C13 179.2(2)
C10 C11 N1 C15 -179.7(2)
C11 C10 N2 C6 -179.9(2)
C11 C12 C13 C14 0.6(4)
C12 C11 N1 C15 0.0(4)
C12 C13 C14 C15 -0.4(4)
C13 C14 C15 N1 0.0(4)
C14 C15 N1 C11 0.2(4)
C16 C8 C9 C10 -179.6(2)
C16 C17 C18 C19 0.9(5)
C17 C16 C21 C20 0.0(4)
C17 C18 C19 C20 -0.5(4)
C17 C18 C19 N4 178.0(3)
C18 C19 C20 C21 -0.2(4)
C18 C19 N4 C22 2.7(4)
C19 C20 C21 C16 0.4(4)
C20 C19 N4 C22 -178.8(3)
C21 C16 C17 C18 -0.7(4)
C22 C23 C24 C27 177(2)
C22 C23 C24 F4 39.6(12)
C22 C23 C24 F6 -75.7(10)
C22 C23 C25 C26 168(3)
C22 C23 C25 F3 71(3)
C22 C23 C25 F5 -37(6)
C23 C22 N4 C19 -172.1(2)
C23 C24 C27 C29 -157(3)
C23 C24 C27 F8 -22(4)
C23 C24 C27 F10 83(2)
C23 C25 C26 C28 158(3)
C23 C25 C26 F7 -80(5)
C23 C25 C26 F9 33(5)
C24 C27 C29 F13 -36(4)
C24 C27 C29 F14 79(4)
C24 C27 C29 C31 -157(3)
C25 C26 C28 C30 167(3)
C25 C26 C28 F11 -73(3)
C25 C26 C28 F12 46(3)
C26 C28 C30 F17 46.7(12)
C26 C28 C30 C33 167.4(9)
C26 C28 C30 F18 -70.9(10)
C27 C29 C31 C32 -168(3)
C27 C29 C31 F15 71(3)
C27 C29 C31 F16 -44(3)
C28 C30 C33 C35 172.8(8)
C28 C30 C33 F21 55.2(10)
C28 C30 C33 F22 -62.3(8)
C30 C33 C35 F26 73.1(15)
C30 C33 C35 F27 171.6(8)
C30 C33 C35 F28 -57.2(13)
F17 C30 C33 C35 -65.4(10)
F17 C30 C33 F21 177.0(7)
F17 C30 C33 F22 59.5(8)
C34 C32 C31 C29 178.4(17)
C34 C32 C31 F15 -61(2)
C34 C32 C31 F16 58(2)
F1 C23 C24 C27 57(3)
F1 C23 C24 F4 -79.8(11)
F1 C23 C24 F6 165.0(7)
F1 C23 C25 C26 49(5)
F1 C23 C25 F3 -48(4)
F1 C23 C25 F5 -156(5)
F2 C23 C24 C27 -60(2)
F2 C23 C24 F4 162.9(9)
F2 C23 C24 F6 47.7(10)
F2 C23 C25 C26 -68(5)
F2 C23 C25 F3 -165(2)
F2 C23 C25 F5 87(5)
F3 C25 C26 C28 -90(2)
F3 C25 C26 F7 31.9(18)
F3 C25 C26 F9 145.0(14)
F4 C24 C27 C29 -22(4)
F4 C24 C27 F8 112(3)
F4 C24 C27 F10 -142.9(17)
F5 C25 C26 C28 0(5)
F5 C25 C26 F7 121(3)
F5 C25 C26 F9 -125(3)
F6 C24 C27 C29 94(4)
F6 C24 C27 F8 -131(3)
F6 C24 C27 F10 -26(2)
F7 C26 C28 C30 46.9(12)
F7 C26 C28 F11 166.7(7)
F7 C26 C28 F12 -74.9(11)
F8 C27 C29 F13 -166(3)
F8 C27 C29 F14 -51(4)
F8 C27 C29 C31 73(4)
F9 C26 C28 C30 -69.3(12)
F9 C26 C28 F11 50.5(10)
F9 C26 C28 F12 168.9(9)
F10 C27 C29 F13 76(4)
F10 C27 C29 F14 -169(3)
F10 C27 C29 C31 -46(4)
F11 C28 C30 F17 -72.4(8)
F11 C28 C30 C33 48.3(8)
F11 C28 C30 F18 170.0(5)
F12 C28 C30 F17 168.9(9)
F12 C28 C30 C33 -70.4(10)
F12 C28 C30 F18 51.4(9)
F13 C29 C31 C32 73(3)
F13 C29 C31 F15 -48(3)
F13 C29 C31 F16 -163(2)
F14 C29 C31 C32 -46(3)
F14 C29 C31 F15 -166.4(18)
F14 C29 C31 F16 78(2)
F18 C30 C33 C35 50.6(9)
F18 C30 C33 F21 -67.0(8)
F18 C30 C33 F22 175.4(5)
C31 C32 C34 F23 80(4)
C31 C32 C34 F24 -179.2(16)
C31 C32 C34 F25 -66(5)
F19 C32 C34 F23 -165(3)
F19 C32 C34 F24 -63.8(15)
F19 C32 C34 F25 49(5)
F19 C32 C31 C29 66(2)
F19 C32 C31 F15 -173.1(16)
F19 C32 C31 F16 -55(2)
F20 C32 C34 F23 -42(5)
F20 C32 C34 F24 58(2)
F20 C32 C34 F25 171(3)
F20 C32 C31 C29 -55(2)
F20 C32 C31 F15 66(2)
F20 C32 C31 F16 -175.6(16)
F21 C33 C35 F26 -166.9(13)
F21 C33 C35 F27 -68.3(10)
F21 C33 C35 F28 62.8(12)
F22 C33 C35 F26 -52.7(14)
F22 C33 C35 F27 45.8(10)
F22 C33 C35 F28 177.0(9)
N1 C11 C12 C13 -0.5(4)
N2 C6 C7 C8 1.7(4)
N2 C10 C11 C12 -13.2(4)
N2 C10 C11 N1 166.5(2)
N3 C1 C2 C3 -0.9(5)
N3 C5 C6 C7 6.7(4)
N3 C5 C6 N2 -173.6(2)
N4 C19 C20 C21 -178.7(3)
N4 C22 C23 C24 87.1(7)
N4 C22 C23 C25 88(3)
N4 C22 C23 F1 -153.3(3)
N4 C22 C23 F2 -34.6(3)
O1 C22 C23 C24 -90.5(7)
O1 C22 C23 C25 -90(3)
O1 C22 C23 F1 29.1(4)
O1 C22 C23 F2 147.9(3)
O1 C22 N4 C19 5.3(5)
